data_7115328
loop_
_publ_author_name
'Yang Gao'
'Yubing Huang'
'Wanqing Wu'
'Kefan Huang'
'Huanfeng Jiang'

_publ_section_title
;
 Pd-Catalyzed C-H activation/oxidative cyclization of acetanilide with
 norbornene: concise access to functionalized indolines
;
_journal_name_full Chem.Commun.
_journal_page_first 8370
_journal_paper_doi 10.1039/C4cc03062A
_journal_volume 50
_journal_year 2014
_chemical_formula_sum 'C17 H21 N O'
_chemical_formula_weight 255.35
_chemical_name_systematic
; 
 ? 
;
_space_group_IT_number 2
_symmetry_space_group_name_Hall '-P 1'
_symmetry_space_group_name_H-M 'P -1'
_atom_sites_solution_hydrogens geom
_atom_sites_solution_primary direct
_atom_sites_solution_secondary difmap
_audit_creation_method SHELXL-97
_cell_angle_alpha 93.17(3)
_cell_angle_beta 91.18(3)
_cell_angle_gamma 98.90(3)
_cell_formula_units_Z 2
_cell_length_a 6.5188(13)
_cell_length_b 6.6901(13)
_cell_length_c 16.077(3)
_cell_measurement_temperature 293(2)
_cell_volume 691.3(2)
_computing_structure_refinement 'SHELXL-97 (Sheldrick, 1997)'
_computing_structure_solution 'SHELXS-97 (Sheldrick, 1990)'
_diffrn_ambient_temperature 293(2)
_diffrn_measured_fraction_theta_full 0.987
_diffrn_measured_fraction_theta_max 0.987
_diffrn_radiation_monochromator graphite
_diffrn_radiation_source 'fine-focus sealed tube'
_diffrn_radiation_type MoK\a
_diffrn_radiation_wavelength 0.71073
_diffrn_reflns_av_R_equivalents 0.0230
_diffrn_reflns_av_sigmaI/netI 0.0347
_diffrn_reflns_limit_h_max 7
_diffrn_reflns_limit_h_min -8
_diffrn_reflns_limit_k_max 8
_diffrn_reflns_limit_k_min -8
_diffrn_reflns_limit_l_max 20
_diffrn_reflns_limit_l_min -20
_diffrn_reflns_number 6626
_diffrn_reflns_theta_full 27.47
_diffrn_reflns_theta_max 27.47
_diffrn_reflns_theta_min 3.09
_exptl_absorpt_coefficient_mu 0.075
_exptl_crystal_density_diffrn 1.227
_exptl_crystal_density_method 'not measured'
_exptl_crystal_F_000 276
_refine_diff_density_max 0.349
_refine_diff_density_min -0.229
_refine_diff_density_rms 0.059
_refine_ls_extinction_method none
_refine_ls_goodness_of_fit_ref 1.032
_refine_ls_hydrogen_treatment mixed
_refine_ls_matrix_type full
_refine_ls_number_parameters 172
_refine_ls_number_reflns 3128
_refine_ls_number_restraints 0
_refine_ls_restrained_S_all 1.032
_refine_ls_R_factor_all 0.0836
_refine_ls_R_factor_gt 0.0517
_refine_ls_shift/su_max 0.000
_refine_ls_shift/su_mean 0.000
_refine_ls_structure_factor_coef Fsqd
_refine_ls_weighting_details 'calc w=1/[\s^2^(Fo^2^)+(0.1233P)^2^+0.0000P] where P=(Fo^2^+2Fc^2^)/3'
_refine_ls_weighting_scheme calc
_refine_ls_wR_factor_gt 0.1584
_refine_ls_wR_factor_ref 0.1946
_reflns_number_gt 2011
_reflns_number_total 3128
_reflns_threshold_expression >2sigma(I)
_cod_data_source_file c4cc03062a2-1.cif
_cod_data_source_block gao1
_cod_database_code 7115328

loop_
_symmetry_equiv_pos_as_xyz
'x, y, z'
'-x, -y, -z'

loop_
_atom_site_label
_atom_site_type_symbol
_atom_site_fract_x
_atom_site_fract_y
_atom_site_fract_z
_atom_site_U_iso_or_equiv
_atom_site_adp_type
_atom_site_occupancy
_atom_site_symmetry_multiplicity
_atom_site_calc_flag
_atom_site_refinement_flags
N1 N 0.5945(2) -0.0462(2) 0.24222(9) 0.0367(4) Uani 1 1 d .
C1 C 0.7835(3) -0.0221(3) 0.29096(10) 0.0360(4) Uani 1 1 d .
C13 C 0.5866(3) 0.1194(3) 0.10441(11) 0.0426(5) Uani 1 1 d .
H13A H 0.4932 0.0023 0.0788 0.051 Uiso 1 1 calc R
O1 O 0.4645(2) -0.3636(2) 0.27519(11) 0.0635(5) Uani 1 1 d .
C3 C 1.0871(3) 0.2243(3) 0.32289(12) 0.0433(4) Uani 1 1 d .
H3A H 1.1642 0.3508 0.3155 0.052 Uiso 1 1 calc R
C6 C 0.8557(3) -0.1552(3) 0.34369(11) 0.0428(5) Uani 1 1 d .
H6A H 0.7779 -0.2815 0.3508 0.051 Uiso 1 1 calc R
C2 C 0.8969(3) 0.1665(3) 0.28096(11) 0.0374(4) Uani 1 1 d .
C8 C 0.7874(3) 0.2863(3) 0.22312(11) 0.0381(4) Uani 1 1 d .
H8A H 0.7618 0.4143 0.2505 0.046 Uiso 1 1 calc R
C9 C 0.4436(3) -0.2106(3) 0.23960(13) 0.0431(5) Uani 1 1 d .
C7 C 0.5801(3) 0.1425(3) 0.19942(11) 0.0369(4) Uani 1 1 d .
H7A H 0.4594 0.2029 0.2174 0.044 Uiso 1 1 calc R
C5 C 1.0474(3) -0.0961(3) 0.38591(12) 0.0452(5) Uani 1 1 d .
C10 C 0.8887(3) 0.3196(3) 0.13829(13) 0.0459(5) Uani 1 1 d .
H10A H 1.0395 0.3624 0.1412 0.055 Uiso 1 1 calc R
C4 C 1.1626(3) 0.0929(3) 0.37604(12) 0.0461(5) Uani 1 1 d .
C14 C 0.8166(3) 0.1168(3) 0.09009(12) 0.0480(5) Uani 1 1 d .
H14A H 0.8504 0.1191 0.0316 0.058 Uiso 1 1 calc R
H14B H 0.8674 0.0044 0.1151 0.058 Uiso 1 1 calc R
C15 C 0.2462(3) -0.2002(3) 0.19041(14) 0.0537(5) Uani 1 1 d .
H15A H 0.1526 -0.3252 0.1935 0.080 Uiso 1 1 calc R
H15B H 0.2782 -0.1787 0.1333 0.080 Uiso 1 1 calc R
H15C H 0.1822 -0.0902 0.2132 0.080 Uiso 1 1 calc R
C12 C 0.5557(3) 0.3244(3) 0.07149(14) 0.0538(6) Uani 1 1 d .
H12A H 0.4434 0.3777 0.0994 0.065 Uiso 1 1 calc R
H12B H 0.5259 0.3120 0.0119 0.065 Uiso 1 1 calc R
C11 C 0.7662(3) 0.4609(3) 0.09226(14) 0.0546(6) Uani 1 1 d .
H11A H 0.8347 0.5051 0.0420 0.066 Uiso 1 1 calc R
H11B H 0.7485 0.5788 0.1277 0.066 Uiso 1 1 calc R
C16 C 1.3688(3) 0.1627(4) 0.42200(14) 0.0654(7) Uani 1 1 d .
H16A H 1.4246 0.2966 0.4068 0.098 Uiso 1 1 calc R
H16B H 1.4641 0.0714 0.4073 0.098 Uiso 1 1 calc R
H16C H 1.3484 0.1643 0.4810 0.098 Uiso 1 1 calc R
C17 C 1.1242(4) -0.2430(4) 0.44272(14) 0.0637(7) Uani 1 1 d .
H17A H 1.0246 -0.3649 0.4420 0.095 Uiso 1 1 calc R
H17B H 1.1420 -0.1826 0.4985 0.095 Uiso 1 1 calc R
H17C H 1.2547 -0.2748 0.4238 0.095 Uiso 1 1 calc R

loop_
_atom_site_aniso_label
_atom_site_aniso_U_11
_atom_site_aniso_U_22
_atom_site_aniso_U_33
_atom_site_aniso_U_23
_atom_site_aniso_U_13
_atom_site_aniso_U_12
N1 0.0333(7) 0.0342(8) 0.0421(8) 0.0052(6) 0.0002(6) 0.0029(6)
C1 0.0360(8) 0.0374(10) 0.0351(9) 0.0015(7) 0.0009(7) 0.0078(7)
C13 0.0455(9) 0.0381(10) 0.0431(10) 0.0031(8) -0.0075(8) 0.0040(7)
O1 0.0555(9) 0.0413(9) 0.0921(12) 0.0171(8) 0.0049(8) -0.0024(7)
C3 0.0412(9) 0.0446(11) 0.0424(10) -0.0016(8) -0.0027(8) 0.0031(7)
C6 0.0503(10) 0.0402(11) 0.0389(10) 0.0041(8) 0.0041(8) 0.0095(8)
C2 0.0376(9) 0.0359(10) 0.0381(9) 0.0011(7) -0.0002(7) 0.0044(7)
C8 0.0387(9) 0.0285(9) 0.0464(10) 0.0016(7) -0.0044(7) 0.0037(7)
C9 0.0383(9) 0.0372(10) 0.0523(11) -0.0009(8) 0.0065(8) 0.0016(7)
C7 0.0341(8) 0.0320(9) 0.0450(10) 0.0026(7) -0.0033(7) 0.0070(6)
C5 0.0490(10) 0.0552(13) 0.0349(9) 0.0045(8) 0.0007(8) 0.0185(9)
C10 0.0392(9) 0.0440(11) 0.0551(12) 0.0132(9) 0.0017(8) 0.0046(8)
C4 0.0424(10) 0.0595(13) 0.0366(10) -0.0022(9) -0.0045(8) 0.0113(9)
C14 0.0567(11) 0.0488(12) 0.0420(11) 0.0069(8) 0.0069(8) 0.0166(9)
C15 0.0377(10) 0.0517(13) 0.0669(14) -0.0046(10) 0.0009(9) -0.0047(8)
C12 0.0579(12) 0.0504(13) 0.0549(12) 0.0136(10) -0.0079(10) 0.0117(9)
C11 0.0592(12) 0.0452(12) 0.0604(13) 0.0199(10) -0.0019(10) 0.0059(9)
C16 0.0508(12) 0.0904(19) 0.0542(13) -0.0033(12) -0.0156(10) 0.0131(12)
C17 0.0787(15) 0.0702(16) 0.0490(12) 0.0118(11) -0.0059(11) 0.0315(13)

loop_
_atom_type_symbol
_atom_type_description
_atom_type_scat_dispersion_real
_atom_type_scat_dispersion_imag
_atom_type_scat_source
C C 0.0033 0.0016 'International Tables Vol C Tables 4.2.6.8 and 6.1.1.4'
H H 0.0000 0.0000 'International Tables Vol C Tables 4.2.6.8 and 6.1.1.4'
N N 0.0061 0.0033 'International Tables Vol C Tables 4.2.6.8 and 6.1.1.4'
O O 0.0106 0.0060 'International Tables Vol C Tables 4.2.6.8 and 6.1.1.4'

loop_
_geom_angle_atom_site_label_1
_geom_angle_atom_site_label_2
_geom_angle_atom_site_label_3
_geom_angle
C9 N1 C1 125.39(15)
C9 N1 C7 124.64(14)
C1 N1 C7 109.83(14)
C2 C1 C6 120.77(16)
C2 C1 N1 109.78(14)
C6 C1 N1 129.44(17)
C14 C13 C7 102.33(14)
C14 C13 C12 102.09(16)
C7 C13 C12 106.83(16)
C2 C3 C4 120.09(19)
C1 C6 C5 118.97(19)
C1 C2 C3 120.06(16)
C1 C2 C8 111.69(15)
C3 C2 C8 128.25(17)
C2 C8 C10 115.18(15)
C2 C8 C7 103.47(13)
C10 C8 C7 103.07(15)
O1 C9 N1 122.04(17)
O1 C9 C15 120.33(18)
N1 C9 C15 117.63(17)
N1 C7 C13 114.48(15)
N1 C7 C8 105.16(12)
C13 C7 C8 102.60(14)
C4 C5 C6 120.65(17)
C4 C5 C17 121.05(19)
C6 C5 C17 118.3(2)
C14 C10 C11 101.48(16)
C14 C10 C8 102.35(15)
C11 C10 C8 106.97(16)
C5 C4 C3 119.46(17)
C5 C4 C16 121.93(19)
C3 C4 C16 118.6(2)
C13 C14 C10 94.56(16)
C13 C12 C11 103.50(15)
C10 C11 C12 102.67(16)

loop_
_geom_bond_atom_site_label_1
_geom_bond_atom_site_label_2
_geom_bond_distance
N1 C9 1.356(2)
N1 C1 1.429(2)
N1 C7 1.485(2)
C1 C2 1.380(3)
C1 C6 1.389(2)
C13 C14 1.524(3)
C13 C7 1.529(3)
C13 C12 1.537(3)
O1 C9 1.224(2)
C3 C2 1.389(2)
C3 C4 1.395(3)
C6 C5 1.400(3)
C2 C8 1.500(2)
C8 C10 1.540(3)
C8 C7 1.560(2)
C9 C15 1.510(3)
C5 C4 1.386(3)
C5 C17 1.511(2)
C10 C14 1.528(3)
C10 C11 1.538(2)
C4 C16 1.516(3)
C12 C11 1.545(3)
